data_9016573
loop_
_publ_author_name
'Averbuch-Pouchot M'
'Durif, A.'
'Schuelke, U.'

_publ_section_title
;
 The calcium-potassium cyclodecaphosphate hexadecahydrate: Ca4K2P10O30*16(H2O)
 _cod_database_code 1007233
;
_journal_name_full 'European Journal of Solid State and Inorganic Chemistry'
_journal_page_first 1091
_journal_page_last 1100
_journal_volume 33
_journal_year 1996
_chemical_formula_sum 'Ca2 K O23 P5'
_space_group_IT_number 33
_symmetry_space_group_name_Hall 'P 2c -2n'
_symmetry_space_group_name_H-M 'P n a 21'
_cell_angle_alpha 90
_cell_angle_beta 90
_cell_angle_gamma 90
_cell_length_a 14.773
_cell_length_b 15.758
_cell_length_c 19.91409
_cell_formula_units_Z 8
_cell_volume 4635.859
_database_code_amcsd 0015915
_exptl_crystal_density_diffrn 1.840
_cod_original_formula_sum 'Ca2 K P5 O23'
_cod_database_code 9016573
_amcsd_formula_title Ca4K2P10O30*16(H2O)

loop_
_space_group_symop_operation_xyz
x,y,z
1/2+x,1/2-y,z
1/2-x,1/2+y,1/2+z
-x,-y,1/2+z

loop_
_atom_site_aniso_label
_atom_site_aniso_U_11
_atom_site_aniso_U_22
_atom_site_aniso_U_33
_atom_site_aniso_U_12
_atom_site_aniso_U_13
_atom_site_aniso_U_23
Ca1 0.01890 0.01780 0.01160 -0.00400 -0.00500 -0.00300
Ca2 0.02580 0.01800 0.01720 -0.00010 0.00000 -0.00100
Ca3 0.01720 0.01490 0.01690 0.00500 0.00110 0.00290
Ca4 0.01450 0.01720 0.01910 0.00290 0.00100 -0.00130
K1 0.05700 0.08100 0.04900 0.02100 0.01400 0.00600
K2 0.10500 0.05900 0.04600 0.03700 -0.00300 0.00700
P1 0.01400 0.01560 0.01530 0.00100 0.00280 -0.00210
P2 0.01610 0.01200 0.01190 -0.00100 -0.00020 0.00330
P3 0.01980 0.01410 0.01790 -0.00470 0.00420 -0.00390
P4 0.02660 0.02440 0.03600 -0.00460 0.00140 0.00340
P5 0.01820 0.02920 0.01820 -0.00550 0.00290 -0.00780
P6 0.01570 0.01600 0.01540 -0.00160 -0.00060 0.00030
P7 0.01790 0.01710 0.01250 -0.00030 0.00120 0.00010
P8 0.02210 0.01990 0.01740 -0.00480 0.00480 0.00030
P9 0.01330 0.01450 0.01640 -0.00650 0.00250 0.00270
P10 0.01520 0.02630 0.01880 -0.00940 -0.00030 -0.00820
O1 0.02400 0.01200 0.02200 0.00700 0.00600 0.00600
O2 0.01200 0.02800 0.01900 -0.00300 0.00300 -0.00800
O3 0.02600 0.02100 0.02200 -0.00500 -0.00600 0.00600
O4 0.03500 0.01300 0.01500 0.00100 -0.00500 0.00000
O5 0.02600 0.01500 0.01600 0.00100 -0.00600 -0.00300
O6 0.03100 0.03200 0.02700 0.01400 0.00400 -0.01200
O7 0.02000 0.03400 0.01600 0.00800 0.00400 -0.00100
O8 0.02500 0.05000 0.02400 -0.00200 0.00100 -0.01600
O9 0.04400 0.02700 0.03300 0.00000 -0.00100 0.00000
O10 0.02200 0.02700 0.05100 0.00600 0.01200 -0.01100
O11 0.02700 0.03600 0.05000 0.00300 0.01100 0.00400
O12 0.04900 0.02600 0.01900 0.02100 0.00300 -0.00300
O13 0.02900 0.02600 0.03700 0.00400 0.00100 -0.00400
O14 0.01700 0.05300 0.02000 -0.00400 0.00400 0.02700
O15 0.02900 0.03600 0.01800 0.02400 -0.00200 -0.00700
O16 0.01300 0.03200 0.02700 0.00400 0.00300 0.00900
O17 0.02300 0.02700 0.03400 0.00300 0.01000 -0.00500
O18 0.01800 0.03000 0.01200 -0.00200 0.00600 -0.00200
O19 0.04000 0.02000 0.01400 -0.00200 -0.00300 0.00300
O20 0.02700 0.02300 0.00800 -0.00600 0.00200 0.00000
O21 0.02000 0.03300 0.02100 0.00800 0.00300 -0.00100
O22 0.02600 0.03400 0.01800 0.01000 -0.00200 -0.01400
O23 0.02300 0.04800 0.02600 0.01000 -0.00500 -0.02000
O24 0.03800 0.01200 0.03700 -0.00100 0.01300 0.00500
O25 0.02600 0.02900 0.04100 0.00400 0.00800 -0.01700
O26 0.03900 0.01500 0.02600 0.00700 0.00200 0.00100
O27 0.02400 0.02900 0.04800 -0.00200 0.00100 0.01500
O28 0.02300 0.02200 0.02100 -0.00300 0.00100 -0.00900
O29 0.02500 0.04500 0.04300 -0.00600 -0.00800 0.01800
O30 0.03100 0.04000 0.02400 0.01700 0.00600 0.01000
O31 0.04000 0.04400 0.08400 0.01000 -0.03200 -0.01500
O32 0.13600 0.03300 0.18100 0.02100 0.12600 -0.00300
O33 0.13900 0.03800 0.05700 0.04500 0.06700 0.01700
O34 0.03000 0.04100 0.09200 -0.00300 0.00000 0.01200
O35 0.08500 0.11600 0.36000 0.05900 0.05000 0.10000
O36 0.09800 0.08500 0.07200 0.02300 -0.03100 0.00000
O37 0.02200 0.08200 0.21400 -0.02400 0.04500 -0.10100
O38 0.09000 0.08100 1.30000 -0.01900 -0.04000 -0.06000
O39 0.41000 0.03000 0.16300 -0.04800 -0.24100 0.03000
O40 0.07400 0.59000 0.28000 0.03000 -0.05900 -0.30000
O41 0.45000 0.13000 0.06600 -0.04000 0.09000 -0.00400
O42 0.01900 0.04700 0.08000 -0.00800 -0.01100 -0.00100
O43 0.30000 0.11300 0.29000 0.13700 -0.21900 -0.12300
O44 0.07300 0.20000 0.32000 0.03600 -0.07100 -0.18700
O45 0.33000 0.50000 0.17000 -0.13000 0.05000 -0.17000
O46 0.31000 0.21000 0.24000 0.06000 0.00000 0.01000

loop_
_atom_site_label
_atom_site_fract_x
_atom_site_fract_y
_atom_site_fract_z
Ca1 0.38673 0.91663 0.25000
Ca2 0.50686 0.13818 0.25000
Ca3 0.68910 0.86782 0.02917
Ca4 0.31095 0.13229 0.97174
K1 0.63750 0.77350 0.25010
K2 0.17330 0.00820 0.13230
P1 0.47630 0.84390 0.10250
P2 0.43690 0.02840 0.10336
P3 0.62630 0.06930 0.10630
P4 0.76700 0.15780 0.02750
P5 0.71270 0.19580 0.88990
P6 0.52380 0.15620 0.89861
P7 0.56320 -0.02830 0.89756
P8 0.37370 -0.06930 0.89520
P9 0.23280 0.84200 0.97348
P10 0.28730 0.80360 0.11150
O1 0.88880 0.71250 0.08530
O2 0.54840 0.81140 0.05760
O3 0.00960 0.34690 0.67590
O4 0.94440 0.56530 0.07550
O5 0.56020 -0.02810 0.67830
O6 0.64080 -0.06830 0.56990
O7 0.02490 0.42760 0.07580
O8 0.87370 0.60430 0.67420
O9 0.16460 0.51630 0.09720
O10 0.16950 0.36460 0.05550
O11 0.66370 0.59740 0.55240
O12 0.27950 0.24900 0.03840
O13 0.75490 0.13940 -0.05160
O14 0.28770 0.85970 0.32950
O15 0.74180 0.78020 0.38680
O16 0.11150 0.28800 -0.08430
O17 0.45180 0.18880 -0.05740
O18 -0.00920 0.65290 0.32480
O19 0.05500 0.43440 -0.07420
O20 0.43970 0.02760 0.32260
O21 0.35920 0.06830 0.43140
O22 -0.02650 0.57270 -0.07480
O23 0.12530 0.39400 0.32610
O24 0.83510 0.48390 -0.09530
O25 0.83070 0.63490 -0.05460
O26 0.71980 0.74990 -0.03760
O27 0.33690 0.40200 0.44860
O28 0.24470 0.86080 0.05190
O29 0.71190 0.14180 0.67170
O30 0.25740 0.22060 0.61480
O31 0.25820 0.02010 0.25140
O32 0.07740 0.22440 0.24970
O33 0.43040 0.22330 0.33450
O34 0.16420 0.07270 0.51210
O35 0.29340 0.33720 0.25600
O36 0.70430 0.93820 0.24640
O37 0.50630 0.34220 0.00920
O38 0.05200 0.87100 0.32800
O39 0.67300 0.32120 0.35990
O40 0.87600 0.90900 0.18600
O41 0.94200 0.08500 0.32720
O42 0.83500 -0.07170 0.48910
O43 0.38300 0.19750 0.18950
O44 0.00850 0.16800 0.47650
O45 0.04800 0.87600 0.14800
O46 0.16100 0.01200 0.36800

loop_
_cod_related_entry_id
_cod_related_entry_database
_cod_related_entry_code
1 AMCSD 0015915
